data_7703490
loop_
_publ_author_name
'Leforestier, Baptiste'
'Gyton, Matthew R.'
'Chaplin, Adrian B.'

_publ_section_title
;
 Synthesis and group 9 complexes of macrocyclic PCP and POCOP pincer
 ligands.
;
_journal_issue 7
_journal_name_full 'Dalton transactions (Cambridge, England : 2003)'
_journal_page_first 2087
_journal_page_last 2101
_journal_paper_doi 10.1039/c9dt04835a
_journal_volume 49
_journal_year 2020
_chemical_formula_moiety 'C31 H53 O P2 Rh'
_chemical_formula_sum 'C31 H53 O P2 Rh'
_chemical_formula_weight 606.58
_chemical_melting_point ?
_space_group_crystal_system orthorhombic
_space_group_IT_number 19
_space_group_name_Hall 'P 2ac 2ab'
_space_group_name_H-M_alt 'P 21 21 21'
_atom_sites_solution_hydrogens geom
_atom_sites_solution_primary dual
_atom_sites_solution_secondary difmap
_audit_creation_date 2019-10-01
_audit_creation_method
;
Olex2 1.2
(compiled 2018.05.29 svn.r3510 for OlexSys, GUI svn.r5506)
;
_audit_update_record
;
2019-12-18 deposited with the CCDC.	2020-01-27 downloaded from the CCDC.
;
_cell_angle_alpha 90
_cell_angle_beta 90
_cell_angle_gamma 90
_cell_formula_units_Z 4
_cell_length_a 10.93786(5)
_cell_length_b 13.59304(6)
_cell_length_c 20.93330(11)
_cell_measurement_reflns_used 23122
_cell_measurement_temperature 150(2)
_cell_measurement_theta_max 73.4310
_cell_measurement_theta_min 3.1940
_cell_volume 3112.34(3)
_computing_cell_refinement 'CrysAlisPro 1.171.40.57a (Rigaku OD, 2019)'
_computing_data_collection 'CrysAlisPro 1.171.40.57a (Rigaku OD, 2019)'
_computing_data_reduction 'CrysAlisPro 1.171.40.57a (Rigaku OD, 2019)'
_computing_molecular_graphics 'Olex2 (Dolomanov et al., 2009)'
_computing_publication_material 'Olex2 (Dolomanov et al., 2009)'
_computing_structure_refinement 'ShelXL (Sheldrick, 2015)'
_computing_structure_solution 'ShelXT (Sheldrick, 2015)'
_diffrn_ambient_environment N~2~
_diffrn_ambient_temperature 150(2)
_diffrn_detector 'CCD plate'
_diffrn_detector_area_resol_mean 5.3046
_diffrn_detector_type AtlasS2
_diffrn_measured_fraction_theta_full 0.998
_diffrn_measured_fraction_theta_max 0.998
_diffrn_measurement_details
;
List of Runs (angles in degrees, time in seconds):

  # Type    Start    End  Width  t~exp~   \w     \q     \k     \f   Frames
#--------------------------------------------------------------------------
  1  \w   -114.00 -14.00   1.00    1.00    --  -41.82 -57.00 -30.00  100
  2  \w     27.00  98.00   1.00    1.00    --   41.82-125.00 150.00   71
  3  \w     14.00 115.00   1.00    1.00    --   41.82  57.00-150.00  101
  4  \w     34.00 112.00   1.00    1.50    --  107.00-125.00  60.00   78
  5  \w     34.00 112.00   1.00    1.50    --  107.00-125.00   0.00   78
  6  \w     24.00 107.00   1.00    1.50    --  107.00 -94.00 150.00   83
  7  \w     31.00 140.00   1.00    1.50    --  107.00 -77.00 -60.00  109
  8  \w    103.00 178.00   1.00    1.50    --  107.00  77.00 -30.00   75
  9  \w     34.00 133.00   1.00    1.50    --  107.00 -45.00 150.00   99
 10  \w    -66.00  33.00   1.00    1.00    --  -41.82  37.00   0.00   99
 11  \w   -116.00 -17.00   1.00    1.00    --  -41.82 -37.00  60.00   99
 12  \w   -116.00 -17.00   1.00    1.00    --  -41.82 -37.00-120.00   99
 13  \w     81.00 178.00   1.00    1.50    --  107.00  45.00  60.00   97
 14  \w     81.00 178.00   1.00    1.50    --  107.00  45.00 150.00   97
 15  \w     78.00 171.00   1.00    1.50    --  107.00  61.00 -60.00   93
 16  \w     81.00 178.00   1.00    1.50    --  107.00  45.00-120.00   97
;
_diffrn_measurement_device 'four-circle diffractometer'
_diffrn_measurement_device_type 'SuperNova, Dual, Cu at home/near, AtlasS2'
_diffrn_measurement_method '\w scans'
_diffrn_orient_matrix_type 'CrysAlisPro convention (1999,Acta A55,543-557)'
_diffrn_orient_matrix_UB_11 0.1282018000
_diffrn_orient_matrix_UB_12 -0.0412366000
_diffrn_orient_matrix_UB_13 0.0145363000
_diffrn_orient_matrix_UB_21 0.0408380000
_diffrn_orient_matrix_UB_22 0.1020596000
_diffrn_orient_matrix_UB_23 0.0238290000
_diffrn_orient_matrix_UB_31 -0.0416566000
_diffrn_orient_matrix_UB_32 -0.0268599000
_diffrn_orient_matrix_UB_33 0.0681139000
_diffrn_radiation_monochromator mirror
_diffrn_radiation_probe x-ray
_diffrn_radiation_type CuK\a
_diffrn_radiation_wavelength 1.54184
_diffrn_reflns_av_R_equivalents 0.0335
_diffrn_reflns_av_unetI/netI 0.0230
_diffrn_reflns_Laue_measured_fraction_full 0.998
_diffrn_reflns_Laue_measured_fraction_max 0.998
_diffrn_reflns_limit_h_max 13
_diffrn_reflns_limit_h_min -13
_diffrn_reflns_limit_k_max 16
_diffrn_reflns_limit_k_min -16
_diffrn_reflns_limit_l_max 25
_diffrn_reflns_limit_l_min -21
_diffrn_reflns_number 26942
_diffrn_reflns_point_group_measured_fraction_full 0.992
_diffrn_reflns_point_group_measured_fraction_max 0.992
_diffrn_reflns_theta_full 70.067
_diffrn_reflns_theta_max 70.067
_diffrn_reflns_theta_min 6.513
_diffrn_source 'micro-focus sealed X-ray tube'
_diffrn_source_type 'SuperNova (Cu) X-ray Source'
_exptl_absorpt_coefficient_mu 5.550
_exptl_absorpt_correction_T_max 1.000
_exptl_absorpt_correction_T_min 0.234
_exptl_absorpt_correction_type gaussian
_exptl_absorpt_process_details
;
CrysAlisPro 1.171.40.57a (Rigaku Oxford Diffraction, 2019)
Numerical absorption correction based on gaussian integration over
			a multifaceted crystal model
Empirical absorption correction using spherical harmonics,
 implemented in SCALE3 ABSPACK scaling algorithm.
;
_exptl_crystal_colour yellow
_exptl_crystal_colour_primary yellow
_exptl_crystal_density_diffrn 1.295
_exptl_crystal_density_meas ?
_exptl_crystal_description irregular
_exptl_crystal_F_000 1288
_exptl_crystal_recrystallization_method 'Crystals grown from TMS at 293 K'
_exptl_crystal_size_max 0.355
_exptl_crystal_size_mid 0.269
_exptl_crystal_size_min 0.216
_refine_diff_density_max 0.238
_refine_diff_density_min -0.813
_refine_diff_density_rms 0.063
_refine_ls_abs_structure_details
;
 Flack x determined using 2501 quotients [(I+)-(I-)]/[(I+)+(I-)]
 (Parsons, Flack and Wagner, Acta Cryst. B69 (2013) 249-259).
;
_refine_ls_abs_structure_Flack -0.011(3)
_refine_ls_extinction_method none
_refine_ls_goodness_of_fit_ref 1.074
_refine_ls_hydrogen_treatment constr
_refine_ls_matrix_type full
_refine_ls_number_parameters 322
_refine_ls_number_reflns 5884
_refine_ls_number_restraints 0
_refine_ls_restrained_S_all 1.074
_refine_ls_R_factor_all 0.0194
_refine_ls_R_factor_gt 0.0189
_refine_ls_shift/su_max 0.002
_refine_ls_shift/su_mean 0.000
_refine_ls_structure_factor_coef Fsqd
_refine_ls_weighting_details 'w=1/[\s^2^(Fo^2^)+(0.0285P)^2^+0.4538P] where P=(Fo^2^+2Fc^2^)/3'
_refine_ls_weighting_scheme calc
_refine_ls_wR_factor_gt 0.0484
_refine_ls_wR_factor_ref 0.0486
_reflns_Friedel_coverage 0.766
_reflns_Friedel_fraction_full 0.985
_reflns_Friedel_fraction_max 0.985
_reflns_number_gt 5847
_reflns_number_total 5884
_reflns_threshold_expression 'I > 2\s(I)'
_cod_data_source_file c9dt04835a3.cif
_cod_data_source_block 0553abc19s
_cod_depositor_comments
;
The following automatic conversions were performed:

data item '_chemical_melting_point' value 'not measured' was changed
to '?' -- the value is undefined or not given.

data item '_exptl_crystal_density_meas' value 'not measured' was
changed to '?' -- the value is perceived as not measured.

Automatic conversion script
Id: cif_fix_values 7556 2019-12-06 15:28:31Z antanas 

 Adding full bibliography for 7703488--7703497.cif.
;
_cod_database_code 7703490
_shelx_shelxl_version_number 2014/7
_shelx_space_group_comment
;
The symmetry employed for this shelxl refinement is uniquely defined
by the following loop, which should always be used as a source of
symmetry information in preference to the above space-group names.
They are only intended as comments.
;
_olex2_refinement_description
;
1. Fixed Uiso
 At 1.2 times of:
  All C(H) groups, All C(H,H) groups
 At 1.5 times of:
  All C(H,H,H) groups
2.a Secondary CH2 refined with riding coordinates:
 C107(H10A,H10B), C108(H10C,H10D), C117(H11S,H11T), C118(H11U,H11V), C119(H11W,
 H11X), C120(H12A,H12B), C121(H12C,H12D), C122(H12E,H12F), C123(H12G,H12H),
 C124(H12I,H12J), C125(H12K,H12L), C126(H12M,H12N), C127(H12O,H12P), C128(H12Q,
 H12R), C129(H12S,H12T), C130(H13A,H13B)
2.b Aromatic/amide H refined with riding coordinates:
 C103(H103), C104(H104), C105(H105)
2.c Idealised Me refined as rotating group:
 C110(H11A,H11B,H11C), C111(H11D,H11E,H11F), C112(H11G,H11H,H11I), C114(H11J,
 H11K,H11L), C115(H11M,H11N,H11O), C116(H11P,H11Q,H11R)
;
_olex2_submission_special_instructions 'No special instructions were received'
_oxdiff_exptl_absorpt_empirical_details
;
Empirical correction (ABSPACK) includes:
- Absorption correction using spherical harmonics
- Frame scaling
;
_oxdiff_exptl_absorpt_empirical_full_max 7.330
_oxdiff_exptl_absorpt_empirical_full_min 0.708

loop_
_space_group_symop_operation_xyz
'x, y, z'
'-x+1/2, -y, z+1/2'
'-x, y+1/2, -z+1/2'
'x+1/2, -y+1/2, -z'

loop_
_atom_site_label
_atom_site_type_symbol
_atom_site_fract_x
_atom_site_fract_y
_atom_site_fract_z
_atom_site_U_iso_or_equiv
_atom_site_adp_type
_atom_site_occupancy
_atom_site_site_symmetry_order
_atom_site_calc_flag
_atom_site_refinement_flags_posn
Rh1 Rh 0.60678(2) 0.37738(2) 0.29966(2) 0.01716(6) Uani 1 1 d .
P2 P 0.66409(6) 0.41510(4) 0.40170(3) 0.01831(13) Uani 1 1 d .
P3 P 0.49318(5) 0.36722(5) 0.20898(3) 0.01905(13) Uani 1 1 d .
O5 O 0.84955(19) 0.30771(15) 0.24901(11) 0.0347(5) Uani 1 1 d .
C4 C 0.7580(2) 0.33803(19) 0.26746(13) 0.0219(5) Uani 1 1 d .
C101 C 0.4329(2) 0.39887(18) 0.33773(13) 0.0213(5) Uani 1 1 d .
C102 C 0.4160(2) 0.43872(18) 0.39972(13) 0.0217(5) Uani 1 1 d .
C103 C 0.3002(3) 0.44612(19) 0.42670(13) 0.0254(6) Uani 1 1 d .
H103 H 0.2912 0.4715 0.4687 0.030 Uiso 1 1 calc R
C104 C 0.1976(3) 0.4167(2) 0.39274(14) 0.0295(6) Uani 1 1 d .
H104 H 0.1187 0.4221 0.4114 0.035 Uiso 1 1 calc R
C105 C 0.2105(2) 0.3793(2) 0.33154(13) 0.0293(6) Uani 1 1 d .
H105 H 0.1402 0.3599 0.3080 0.035 Uiso 1 1 calc R
C106 C 0.3263(2) 0.36997(19) 0.30432(12) 0.0240(5) Uani 1 1 d .
C107 C 0.5275(3) 0.47606(19) 0.43429(13) 0.0231(5) Uani 1 1 d .
H10A H 0.5203 0.4619 0.4805 0.028 Uiso 1 1 calc R
H10B H 0.5345 0.5482 0.4287 0.028 Uiso 1 1 calc R
C108 C 0.3415(3) 0.3297(2) 0.23735(13) 0.0270(6) Uani 1 1 d .
H10C H 0.2772 0.3564 0.2089 0.032 Uiso 1 1 calc R
H10D H 0.3348 0.2571 0.2377 0.032 Uiso 1 1 calc R
C109 C 0.6969(3) 0.31103(19) 0.45700(13) 0.0234(5) Uani 1 1 d .
C110 C 0.5800(3) 0.2497(2) 0.46296(15) 0.0307(6) Uani 1 1 d .
H11A H 0.5158 0.2894 0.4830 0.046 Uiso 1 1 calc GR
H11B H 0.5963 0.1916 0.4893 0.046 Uiso 1 1 calc GR
H11C H 0.5532 0.2289 0.4204 0.046 Uiso 1 1 calc GR
C111 C 0.7976(3) 0.2480(2) 0.42644(14) 0.0291(6) Uani 1 1 d .
H11D H 0.7698 0.2242 0.3847 0.044 Uiso 1 1 calc GR
H11E H 0.8157 0.1917 0.4542 0.044 Uiso 1 1 calc GR
H11F H 0.8716 0.2878 0.4209 0.044 Uiso 1 1 calc GR
C112 C 0.7384(3) 0.3454(2) 0.52346(13) 0.0324(7) Uani 1 1 d .
H11G H 0.8152 0.3821 0.5196 0.049 Uiso 1 1 calc GR
H11H H 0.7510 0.2880 0.5510 0.049 Uiso 1 1 calc GR
H11I H 0.6755 0.3880 0.5421 0.049 Uiso 1 1 calc GR
C113 C 0.4710(3) 0.4881(2) 0.16758(13) 0.0245(6) Uani 1 1 d .
C114 C 0.3942(3) 0.5559(2) 0.21081(14) 0.0319(6) Uani 1 1 d .
H11J H 0.3114 0.5292 0.2150 0.048 Uiso 1 1 calc GR
H11K H 0.3902 0.6218 0.1918 0.048 Uiso 1 1 calc GR
H11L H 0.4323 0.5600 0.2531 0.048 Uiso 1 1 calc GR
C115 C 0.5966(3) 0.5372(2) 0.15849(15) 0.0318(6) Uani 1 1 d .
H11M H 0.6377 0.5429 0.1999 0.048 Uiso 1 1 calc GR
H11N H 0.5855 0.6029 0.1401 0.048 Uiso 1 1 calc GR
H11O H 0.6466 0.4972 0.1296 0.048 Uiso 1 1 calc GR
C116 C 0.4073(3) 0.4750(2) 0.10294(13) 0.0309(6) Uani 1 1 d .
H11P H 0.4632 0.4427 0.0730 0.046 Uiso 1 1 calc GR
H11Q H 0.3840 0.5396 0.0860 0.046 Uiso 1 1 calc GR
H11R H 0.3340 0.4345 0.1084 0.046 Uiso 1 1 calc GR
C117 C 0.7864(3) 0.5048(2) 0.41835(14) 0.0265(6) Uani 1 1 d .
H11S H 0.7707 0.5356 0.4604 0.032 Uiso 1 1 calc R
H11T H 0.8653 0.4694 0.4212 0.032 Uiso 1 1 calc R
C118 C 0.7980(3) 0.5866(2) 0.36770(14) 0.0280(6) Uani 1 1 d .
H11U H 0.7186 0.5946 0.3456 0.034 Uiso 1 1 calc R
H11V H 0.8176 0.6495 0.3892 0.034 Uiso 1 1 calc R
C119 C 0.8969(3) 0.56374(19) 0.31850(13) 0.0273(6) Uani 1 1 d .
H11W H 0.9771 0.5618 0.3403 0.033 Uiso 1 1 calc R
H11X H 0.8814 0.4976 0.3004 0.033 Uiso 1 1 calc R
C120 C 0.9034(3) 0.63756(19) 0.26421(14) 0.0293(6) Uani 1 1 d .
H12A H 0.9215 0.7033 0.2822 0.035 Uiso 1 1 calc R
H12B H 0.8224 0.6411 0.2433 0.035 Uiso 1 1 calc R
C121 C 1.0000(3) 0.6130(2) 0.21363(14) 0.0309(6) Uani 1 1 d .
H12C H 0.9988 0.6645 0.1802 0.037 Uiso 1 1 calc R
H12D H 1.0818 0.6138 0.2339 0.037 Uiso 1 1 calc R
C122 C 0.9799(3) 0.5132(2) 0.18232(14) 0.0290(6) Uani 1 1 d .
H12E H 0.9980 0.4608 0.2138 0.035 Uiso 1 1 calc R
H12F H 0.8928 0.5071 0.1701 0.035 Uiso 1 1 calc R
C123 C 1.0586(3) 0.4972(2) 0.12356(14) 0.0274(6) Uani 1 1 d .
H12G H 1.1441 0.5152 0.1339 0.033 Uiso 1 1 calc R
H12H H 1.0302 0.5417 0.0892 0.033 Uiso 1 1 calc R
C124 C 1.0562(2) 0.3911(2) 0.09867(15) 0.0314(6) Uani 1 1 d .
H12I H 1.1110 0.3862 0.0612 0.038 Uiso 1 1 calc R
H12J H 1.0889 0.3470 0.1322 0.038 Uiso 1 1 calc R
C125 C 0.9302(3) 0.3558(2) 0.07973(14) 0.0275(6) Uani 1 1 d .
H12K H 0.9009 0.3965 0.0436 0.033 Uiso 1 1 calc R
H12L H 0.8739 0.3668 0.1161 0.033 Uiso 1 1 calc R
C126 C 0.9228(3) 0.2485(2) 0.06045(17) 0.0361(7) Uani 1 1 d .
H12M H 0.9401 0.2077 0.0986 0.043 Uiso 1 1 calc R
H12N H 0.9881 0.2353 0.0288 0.043 Uiso 1 1 calc R
C127 C 0.8007(3) 0.2151(2) 0.03192(15) 0.0329(7) Uani 1 1 d .
H12O H 0.8142 0.1521 0.0092 0.040 Uiso 1 1 calc R
H12P H 0.7750 0.2642 -0.0003 0.040 Uiso 1 1 calc R
C128 C 0.6952(3) 0.2008(2) 0.07928(15) 0.0327(6) Uani 1 1 d .
H12Q H 0.6272 0.1676 0.0567 0.039 Uiso 1 1 calc R
H12R H 0.7232 0.1561 0.1136 0.039 Uiso 1 1 calc R
C129 C 0.6457(3) 0.2937(2) 0.11001(13) 0.0252(6) Uani 1 1 d .
H12S H 0.6310 0.3436 0.0764 0.030 Uiso 1 1 calc R
H12T H 0.7078 0.3204 0.1397 0.030 Uiso 1 1 calc R
C130 C 0.5262(3) 0.2760(2) 0.14688(13) 0.0251(6) Uani 1 1 d .
H13A H 0.5301 0.2101 0.1670 0.030 Uiso 1 1 calc R
H13B H 0.4576 0.2754 0.1160 0.030 Uiso 1 1 calc R

loop_
_atom_site_aniso_label
_atom_site_aniso_U_11
_atom_site_aniso_U_22
_atom_site_aniso_U_33
_atom_site_aniso_U_23
_atom_site_aniso_U_13
_atom_site_aniso_U_12
Rh1 0.01645(9) 0.01983(9) 0.01519(9) -0.00059(7) -0.00022(7) 0.00017(7)
P2 0.0200(3) 0.0190(3) 0.0159(3) -0.0018(2) -0.0008(2) 0.0011(2)
P3 0.0167(3) 0.0234(3) 0.0170(3) -0.0005(3) -0.0010(2) -0.0033(2)
O5 0.0293(11) 0.0351(10) 0.0397(12) 0.0028(10) 0.0081(10) 0.0114(9)
C4 0.0256(14) 0.0204(11) 0.0198(12) 0.0021(10) -0.0025(11) -0.0008(10)
C101 0.0208(12) 0.0209(12) 0.0223(12) 0.0029(10) 0.0014(10) 0.0017(9)
C102 0.0255(14) 0.0181(11) 0.0214(12) 0.0038(10) 0.0024(11) 0.0040(9)
C103 0.0288(14) 0.0232(12) 0.0241(13) 0.0045(10) 0.0072(12) 0.0061(11)
C104 0.0203(13) 0.0338(14) 0.0344(15) 0.0087(12) 0.0101(12) 0.0044(11)
C105 0.0200(12) 0.0374(14) 0.0304(13) 0.0064(14) 0.0014(11) -0.0024(13)
C106 0.0216(12) 0.0271(11) 0.0233(12) 0.0038(13) 0.0021(10) -0.0013(10)
C107 0.0268(13) 0.0216(12) 0.0210(13) -0.0027(10) 0.0026(11) 0.0047(11)
C108 0.0197(12) 0.0364(14) 0.0248(14) -0.0010(12) 0.0011(11) -0.0079(12)
C109 0.0264(13) 0.0236(12) 0.0201(13) 0.0007(10) -0.0038(11) 0.0028(11)
C110 0.0344(17) 0.0252(13) 0.0324(15) 0.0066(12) -0.0011(13) -0.0019(12)
C111 0.0303(15) 0.0280(13) 0.0291(14) 0.0011(12) -0.0039(12) 0.0092(12)
C112 0.0445(17) 0.0327(14) 0.0201(13) 0.0001(11) -0.0066(12) 0.0034(13)
C113 0.0238(13) 0.0283(13) 0.0213(13) 0.0010(11) -0.0021(11) -0.0013(11)
C114 0.0371(15) 0.0303(13) 0.0282(14) -0.0009(11) -0.0042(13) 0.0064(12)
C115 0.0315(15) 0.0287(13) 0.0352(15) 0.0073(12) -0.0023(13) -0.0057(13)
C116 0.0304(15) 0.0392(15) 0.0231(13) 0.0012(12) -0.0061(12) 0.0047(13)
C117 0.0273(14) 0.0268(13) 0.0255(14) -0.0053(11) -0.0009(12) -0.0043(11)
C118 0.0299(14) 0.0227(12) 0.0313(14) -0.0031(11) 0.0065(12) -0.0028(11)
C119 0.0296(13) 0.0215(11) 0.0308(14) -0.0034(10) 0.0058(12) -0.0009(12)
C120 0.0310(14) 0.0227(12) 0.0341(14) -0.0025(11) 0.0057(12) -0.0019(12)
C121 0.0316(15) 0.0260(13) 0.0349(15) -0.0028(12) 0.0078(12) -0.0054(11)
C122 0.0297(14) 0.0267(13) 0.0308(15) -0.0019(11) 0.0063(12) -0.0056(12)
C123 0.0208(12) 0.0342(15) 0.0272(14) -0.0041(12) 0.0016(11) -0.0049(11)
C124 0.0249(14) 0.0371(16) 0.0321(14) -0.0094(13) 0.0012(12) -0.0002(12)
C125 0.0251(13) 0.0268(14) 0.0308(14) 0.0021(11) 0.0000(11) -0.0020(10)
C126 0.0317(16) 0.0307(15) 0.0459(18) -0.0103(14) -0.0016(14) 0.0043(12)
C127 0.0333(16) 0.0321(14) 0.0335(15) -0.0126(12) 0.0060(13) -0.0042(13)
C128 0.0373(16) 0.0264(13) 0.0346(15) -0.0050(12) 0.0057(13) -0.0018(12)
C129 0.0268(14) 0.0251(12) 0.0236(13) -0.0057(11) 0.0027(11) -0.0049(10)
C130 0.0231(13) 0.0263(13) 0.0258(13) -0.0046(11) 0.0002(11) -0.0051(11)

loop_
_atom_type_symbol
_atom_type_description
_atom_type_scat_dispersion_real
_atom_type_scat_dispersion_imag
_atom_type_scat_source
C C 0.0181 0.0091 'International Tables Vol C Tables 4.2.6.8 and 6.1.1.4'
H H 0.0000 0.0000 'International Tables Vol C Tables 4.2.6.8 and 6.1.1.4'
O O 0.0492 0.0322 'International Tables Vol C Tables 4.2.6.8 and 6.1.1.4'
P P 0.2955 0.4335 'International Tables Vol C Tables 4.2.6.8 and 6.1.1.4'
Rh Rh 0.0927 3.6045 'International Tables Vol C Tables 4.2.6.8 and 6.1.1.4'

loop_
_exptl_crystal_face_index_h
_exptl_crystal_face_index_k
_exptl_crystal_face_index_l
_exptl_crystal_face_perp_dist
-2 8 6 0.0702
-1 -8 7 0.1065
1 7 -8 0.1185
2 -6 -9 0.1326
6 0 6 0.1151
-1 -2 13 0.1412
0 2 -13 0.1468
-6 0 -7 0.1379
-6 -2 6 0.2065
6 4 3 0.0986
3 2 -12 0.1586
0 -5 -11 0.1125
-3 -8 4 0.1208
1 7 8 0.0848
4 -5 8 0.1075
6 -4 1 0.1462

loop_
_geom_angle_atom_site_label_1
_geom_angle_atom_site_label_2
_geom_angle_atom_site_label_3
_geom_angle
P3 Rh1 P2 160.83(2)
C4 Rh1 P2 99.15(8)
C4 Rh1 P3 99.53(8)
C4 Rh1 C101 171.38(10)
C101 Rh1 P2 82.03(8)
C101 Rh1 P3 80.15(8)
C107 P2 Rh1 103.00(9)
C107 P2 C109 105.56(12)
C107 P2 C117 102.78(13)
C109 P2 Rh1 117.61(9)
C117 P2 Rh1 121.62(10)
C117 P2 C109 104.19(13)
C108 P3 Rh1 103.94(9)
C108 P3 C113 106.03(13)
C113 P3 Rh1 113.83(9)
C130 P3 Rh1 121.73(10)
C130 P3 C108 102.70(13)
C130 P3 C113 106.91(13)
O5 C4 Rh1 175.5(2)
C102 C101 Rh1 121.52(19)
C106 C101 Rh1 121.61(19)
C106 C101 C102 116.8(2)
C101 C102 C107 117.6(2)
C103 C102 C101 121.2(3)
C103 C102 C107 121.2(2)
C104 C103 C102 120.5(3)
C105 C104 C103 119.8(3)
C104 C105 C106 120.2(3)
C101 C106 C108 117.9(2)
C105 C106 C101 121.4(2)
C105 C106 C108 120.7(2)
C102 C107 P2 109.13(17)
C106 C108 P3 107.34(18)
C110 C109 P2 107.65(18)
C110 C109 C111 109.2(2)
C110 C109 C112 109.8(2)
C111 C109 P2 107.66(19)
C111 C109 C112 109.6(2)
C112 C109 P2 112.88(19)
C114 C113 P3 108.90(19)
C115 C113 P3 108.79(19)
C115 C113 C114 107.4(2)
C116 C113 P3 111.49(19)
C116 C113 C114 109.9(2)
C116 C113 C115 110.3(2)
C118 C117 P2 114.0(2)
C119 C118 C117 112.1(2)
C120 C119 C118 113.9(2)
C119 C120 C121 113.9(2)
C122 C121 C120 113.1(2)
C123 C122 C121 113.3(2)
C122 C123 C124 113.6(2)
C125 C124 C123 113.8(2)
C124 C125 C126 115.1(2)
C125 C126 C127 115.8(3)
C126 C127 C128 116.2(3)
C129 C128 C127 115.9(2)
C128 C129 C130 112.7(2)
C129 C130 P3 114.70(18)

loop_
_geom_bond_atom_site_label_1
_geom_bond_atom_site_label_2
_geom_bond_distance
Rh1 P2 2.2844(6)
Rh1 P3 2.2731(6)
Rh1 C4 1.865(3)
Rh1 C101 2.083(3)
P2 C107 1.839(3)
P2 C109 1.863(3)
P2 C117 1.844(3)
P3 C108 1.835(3)
P3 C113 1.873(3)
P3 C130 1.832(3)
O5 C4 1.150(3)
C101 C102 1.418(4)
C101 C106 1.415(4)
C102 C103 1.391(4)
C102 C107 1.506(4)
C103 C104 1.387(4)
C104 C105 1.386(4)
C105 C106 1.395(4)
C106 C108 1.514(4)
C109 C110 1.531(4)
C109 C111 1.535(4)
C109 C112 1.536(4)
C113 C114 1.541(4)
C113 C115 1.540(4)
C113 C116 1.532(4)
C117 C118 1.541(4)
C118 C119 1.526(4)
C119 C120 1.518(4)
C120 C121 1.533(4)
C121 C122 1.523(4)
C122 C123 1.517(4)
C123 C124 1.533(4)
C124 C125 1.513(4)
C125 C126 1.515(4)
C126 C127 1.532(4)
C127 C128 1.534(4)
C128 C129 1.517(4)
C129 C130 1.536(4)

loop_
_exptl_oxdiff_crystal_face_indexfrac_h
_exptl_oxdiff_crystal_face_indexfrac_k
_exptl_oxdiff_crystal_face_indexfrac_l
_exptl_oxdiff_crystal_face_x
_exptl_oxdiff_crystal_face_y
_exptl_oxdiff_crystal_face_z
-1.6374 7.7274 5.7625 -0.4448 0.8591 0.2532
-0.6179 -7.5165 7.0251 0.3329 -0.6250 0.7061
0.8772 6.9353 -8.2363 -0.2933 0.5474 -0.7838
2.0775 -6.0467 -9.0586 0.3840 -0.7481 -0.5411
6.2282 0.4395 6.4866 0.8746 0.4538 0.1706
-0.7802 -1.9771 13.1562 0.1728 0.0799 0.9817
-0.0829 1.8117 -13.2957 -0.2786 -0.1353 -0.9508
-6.2138 -0.4586 -6.5340 -0.8727 -0.4563 -0.1739
-6.1491 -2.0262 6.0323 -0.6171 -0.3142 0.7215
6.2394 3.6734 3.1680 0.6945 0.7052 -0.1428
2.9086 2.4640 -11.7989 0.0998 0.0891 -0.9910
-0.0813 -5.3766 -10.7690 0.0547 -0.8087 -0.5857
-2.6008 -7.8300 3.8154 0.0449 -0.8144 0.5785
0.7690 6.8355 8.4628 -0.0603 0.9307 0.3608
4.1948 -4.8478 8.0312 0.8544 -0.1321 0.5025
6.1863 -4.2375 1.3789 0.9879 -0.1470 -0.0500
